data_1535657
loop_
_publ_author_name
'Bukovec, P.'
'Hoppe, R.'

_publ_section_title
;
 Zur Kenntnis von Ba Mn F5: Eine Jahn-Teller-verzerrte Variante von Ba Ga
 F5
;
_journal_name_full 'Zeitschrift fuer Anorganische und Allgemeine Chemie'
_journal_page_first 138
_journal_page_last 144
_journal_volume 509
_journal_year 1984
_chemical_formula_sum 'Ba F5 Mn'
_chemical_name_systematic 'Ba Mn F5'
_space_group_IT_number 19
_symmetry_space_group_name_Hall 'P 2ac 2ab'
_symmetry_space_group_name_H-M 'P 21 21 21'
_cell_angle_alpha 90
_cell_angle_beta 90
_cell_angle_gamma 90
_cell_formula_units_Z 4
_cell_length_a 14.115
_cell_length_b 5.811
_cell_length_c 4.881
_cell_volume 400.351
_citation_journal_id_ASTM ZAACAB
_cod_data_source_file Bukovec_ZAACAB_1984_605.cif
_cod_data_source_block Ba1F5Mn1
_cod_original_cell_volume 400.3507
_cod_original_formula_sum 'Ba1 F5 Mn1'
_cod_database_code 1535657

loop_
_symmetry_equiv_pos_as_xyz
x,y,z
-x+1/2,-y,z+1/2
x+1/2,-y+1/2,-z
-x,y+1/2,-z+1/2

loop_
_atom_site_label
_atom_site_type_symbol
_atom_site_fract_x
_atom_site_fract_y
_atom_site_fract_z
_atom_site_occupancy
_atom_site_U_iso_or_equiv
F5 F-1 0.2465 0.378 0.1913 1 0.0
Mn1 Mn+3 0.1655 0.63155 0.4106 1 0.0
Ba1 Ba+2 0.089 0.1155 0.0117 1 0.0
F4 F-1 0.0847 0.626 0.1198 1 0.0
F3 F-1 0.0941 0.3907 0.5483 1 0.0
F1 F-1 0.2665 0.1401 0.7513 1 0.0
F2 F-1 0.4274 0.1295 0.0642 1 0.0
